data_4329828
loop_
_publ_author_name
'Musa S. Shongwe'
'Usama A. Al-Zaabi'
'Faizah Al-Mjeni'
'Carla S. Eribal'
'Ekkehard Sinn'
'Imaddin A. Al-Omari'
'Hussein H. Hamdeh'
'Dariusz Matoga'
'Harry Adams'
'Michael J. Morris'
'Arnold L. Rheingold'
'Eckhard Bill'
'David J. Sellmyer'

_publ_section_title
;
 Accessibility and Selective Stabilization of the Principal Spin States of
 Iron by Pyridyl versus Phenolic Ketimines: Modulation of the
 6A1\\leftarrow\\rightarrow2T2 Ground-State Transformation of the
 [FeN4O2]+ Chromophore
;
_journal_name_full 'Inorganic Chemistry'
_journal_page_first 8241
_journal_page_last 8253
_journal_paper_doi 10.1021/ic300732r
_journal_volume 51
_journal_year 2012
_chemical_formula_sum 'C36 H36 Fe2 N4 O5'
_chemical_formula_weight 716.39
_chemical_name_systematic
; 

 ? 

;
_space_group_IT_number 2
_symmetry_cell_setting triclinic
_symmetry_space_group_name_Hall '-P 1'
_symmetry_space_group_name_H-M 'P -1'
_atom_sites_solution_hydrogens geom
_atom_sites_solution_primary direct
_atom_sites_solution_secondary difmap
_audit_creation_method SHELXL-97
_cell_angle_alpha 81.618(4)
_cell_angle_beta 73.509(4)
_cell_angle_gamma 61.073(3)
_cell_formula_units_Z 2
_cell_length_a 11.500(4)
_cell_length_b 11.623(4)
_cell_length_c 14.007(4)
_cell_measurement_reflns_used 9925
_cell_measurement_temperature 100(2)
_cell_measurement_theta_max 25.36
_cell_measurement_theta_min 2.26
_cell_volume 1571.2(9)
_computing_cell_refinement 'Bruker SMART'
_computing_data_collection 'Bruker SMART'
_computing_data_reduction 'Bruker SAINT'
_computing_molecular_graphics 'Bruker SHELXTL'
_computing_publication_material 'Bruker SHELXTL'
_computing_structure_refinement 'SHELXL-97 (Sheldrick, 1997)'
_computing_structure_solution 'SHELXS-97 (Sheldrick, 1990)'
_diffrn_ambient_temperature 100(2)
_diffrn_measured_fraction_theta_full 0.999
_diffrn_measured_fraction_theta_max 0.999
_diffrn_measurement_device_type 'CCD area detector'
_diffrn_measurement_method 'phi and omega scans'
_diffrn_radiation_monochromator graphite
_diffrn_radiation_source 'fine-focus sealed tube'
_diffrn_radiation_type MoK\a
_diffrn_radiation_wavelength 0.71073
_diffrn_reflns_av_R_equivalents 0.0990
_diffrn_reflns_av_sigmaI/netI 0.0890
_diffrn_reflns_limit_h_max 13
_diffrn_reflns_limit_h_min -13
_diffrn_reflns_limit_k_max 13
_diffrn_reflns_limit_k_min -13
_diffrn_reflns_limit_l_max 16
_diffrn_reflns_limit_l_min -16
_diffrn_reflns_number 26214
_diffrn_reflns_theta_full 25.00
_diffrn_reflns_theta_max 25.00
_diffrn_reflns_theta_min 1.52
_exptl_absorpt_coefficient_mu 0.975
_exptl_absorpt_correction_T_max 0.8518
_exptl_absorpt_correction_T_min 0.7720
_exptl_absorpt_correction_type multi-scan
_exptl_absorpt_process_details SADABS
_exptl_crystal_colour orange
_exptl_crystal_density_diffrn 1.514
_exptl_crystal_description block
_exptl_crystal_F_000 744
_exptl_crystal_size_max 0.28
_exptl_crystal_size_mid 0.22
_exptl_crystal_size_min 0.17
_refine_diff_density_max 1.290
_refine_diff_density_min -1.088
_refine_diff_density_rms 0.112
_refine_ls_extinction_method none
_refine_ls_goodness_of_fit_ref 1.071
_refine_ls_hydrogen_treatment constr
_refine_ls_matrix_type full
_refine_ls_number_parameters 424
_refine_ls_number_reflns 5532
_refine_ls_number_restraints 0
_refine_ls_restrained_S_all 1.071
_refine_ls_R_factor_all 0.1111
_refine_ls_R_factor_gt 0.0690
_refine_ls_shift/su_max 0.002
_refine_ls_shift/su_mean 0.000
_refine_ls_structure_factor_coef Fsqd
_refine_ls_weighting_details 'calc w=1/[\s^2^(Fo^2^)+(0.0700P)^2^+7.8000P] where P=(Fo^2^+2Fc^2^)/3'
_refine_ls_weighting_scheme calc
_refine_ls_wR_factor_gt 0.1696
_refine_ls_wR_factor_ref 0.1925
_reflns_number_gt 3710
_reflns_number_total 5532
_reflns_threshold_expression >2sigma(I)
_cod_data_source_file ic300732r_si_001_5.cif
_cod_data_source_block '[{Fe(hapen)}2(O)]'
_cod_original_cell_volume 1571.2(8)
_cod_database_code 4329828

loop_
_symmetry_equiv_pos_as_xyz
'x, y, z'
'-x, -y, -z'

loop_
_atom_site_label
_atom_site_type_symbol
_atom_site_fract_x
_atom_site_fract_y
_atom_site_fract_z
_atom_site_U_iso_or_equiv
_atom_site_adp_type
_atom_site_occupancy
_atom_site_symmetry_multiplicity
_atom_site_calc_flag
_atom_site_refinement_flags
Fe1 Fe 0.25875(9) 0.73669(9) 0.35746(6) 0.0241(3) Uani 1 1 d .
Fe2 Fe 0.50061(9) 0.74114(9) 0.14256(6) 0.0238(3) Uani 1 1 d .
O1 O 0.2427(4) 0.5802(4) 0.3987(3) 0.0270(10) Uani 1 1 d .
O2 O 0.0850(5) 0.8225(4) 0.3254(3) 0.0320(11) Uani 1 1 d .
O3 O 0.6711(4) 0.5863(4) 0.1023(3) 0.0273(10) Uani 1 1 d .
O4 O 0.5887(5) 0.8313(4) 0.1716(3) 0.0343(11) Uani 1 1 d .
O5 O 0.3986(4) 0.7023(4) 0.2499(3) 0.0288(11) Uani 1 1 d .
N1 N 0.3473(5) 0.6980(5) 0.4772(4) 0.0246(12) Uani 1 1 d .
N2 N 0.2072(5) 0.9296(5) 0.3994(4) 0.0254(12) Uani 1 1 d .
N3 N 0.4513(5) 0.7013(5) 0.0229(4) 0.0256(12) Uani 1 1 d .
N4 N 0.3576(5) 0.9323(5) 0.1019(4) 0.0268(12) Uani 1 1 d .
C1 C 0.2323(6) 0.5225(6) 0.4869(4) 0.0273(15) Uani 1 1 d .
C2 C 0.1722(7) 0.4383(7) 0.5043(5) 0.0337(16) Uani 1 1 d .
H2A H 0.1415 0.4254 0.4525 0.040 Uiso 1 1 calc R
C3 C 0.1567(8) 0.3751(8) 0.5928(6) 0.0442(19) Uani 1 1 d .
H3A H 0.1149 0.3196 0.6021 0.053 Uiso 1 1 calc R
C4 C 0.2021(7) 0.3913(8) 0.6705(5) 0.0398(18) Uani 1 1 d .
H4A H 0.1906 0.3477 0.7326 0.048 Uiso 1 1 calc R
C5 C 0.2618(7) 0.4693(7) 0.6559(5) 0.0314(16) Uani 1 1 d .
H5A H 0.2924 0.4792 0.7090 0.038 Uiso 1 1 calc R
C6 C 0.2816(6) 0.5375(6) 0.5649(4) 0.0250(14) Uani 1 1 d .
C7 C 0.3497(6) 0.6197(6) 0.5534(4) 0.0249(14) Uani 1 1 d .
C8 C 0.4191(7) 0.6123(7) 0.6324(5) 0.0304(16) Uani 1 1 d .
H8A H 0.4601 0.6718 0.6145 0.046 Uiso 1 1 calc R
H8B H 0.4909 0.5221 0.6374 0.046 Uiso 1 1 calc R
H8C H 0.3513 0.6383 0.6966 0.046 Uiso 1 1 calc R
C9 C 0.4073(7) 0.7881(6) 0.4627(5) 0.0300(16) Uani 1 1 d .
H9A H 0.4758 0.7719 0.3979 0.036 Uiso 1 1 calc R
H9B H 0.4528 0.7758 0.5164 0.036 Uiso 1 1 calc R
C10 C 0.2898(7) 0.9249(6) 0.4652(5) 0.0281(15) Uani 1 1 d .
H10A H 0.2324 0.9473 0.5341 0.034 Uiso 1 1 calc R
H10B H 0.3251 0.9893 0.4420 0.034 Uiso 1 1 calc R
C11 C 0.1128(7) 1.0408(6) 0.3800(4) 0.0292(15) Uani 1 1 d .
C12 C 0.0752(8) 1.1657(7) 0.4298(5) 0.0377(18) Uani 1 1 d .
H12A H 0.1350 1.1455 0.4742 0.056 Uiso 1 1 calc R
H12B H -0.0205 1.2030 0.4685 0.056 Uiso 1 1 calc R
H12C H 0.0866 1.2293 0.3789 0.056 Uiso 1 1 calc R
C13 C 0.0328(7) 1.0504(7) 0.3101(5) 0.0303(16) Uani 1 1 d .
C14 C -0.0356(7) 1.1719(7) 0.2632(5) 0.0357(17) Uani 1 1 d .
H14A H -0.0298 1.2459 0.2780 0.043 Uiso 1 1 calc R
C15 C -0.1106(8) 1.1872(8) 0.1970(6) 0.0431(19) Uani 1 1 d .
H15A H -0.1533 1.2693 0.1648 0.052 Uiso 1 1 calc R
C16 C -0.1226(7) 1.0800(8) 0.1783(5) 0.0426(19) Uani 1 1 d .
H16A H -0.1767 1.0898 0.1346 0.051 Uiso 1 1 calc R
C17 C -0.0571(7) 0.9593(7) 0.2222(5) 0.0328(16) Uani 1 1 d .
H17A H -0.0669 0.8874 0.2082 0.039 Uiso 1 1 calc R
C18 C 0.0242(7) 0.9409(6) 0.2873(5) 0.0272(15) Uani 1 1 d .
C19 C 0.7378(7) 0.5291(6) 0.0151(5) 0.0266(15) Uani 1 1 d .
C20 C 0.8781(7) 0.4469(6) -0.0003(5) 0.0324(16) Uani 1 1 d .
H20A H 0.9202 0.4327 0.0527 0.039 Uiso 1 1 calc R
C21 C 0.9576(8) 0.3856(7) -0.0890(5) 0.0392(18) Uani 1 1 d .
H21A H 1.0536 0.3317 -0.0979 0.047 Uiso 1 1 calc R
C22 C 0.8954(8) 0.4030(7) -0.1676(5) 0.0405(18) Uani 1 1 d .
H22A H 0.9491 0.3608 -0.2296 0.049 Uiso 1 1 calc R
C23 C 0.7581(7) 0.4809(7) -0.1532(5) 0.0328(16) Uani 1 1 d .
H23A H 0.7171 0.4920 -0.2063 0.039 Uiso 1 1 calc R
C24 C 0.6742(7) 0.5456(6) -0.0632(4) 0.0256(14) Uani 1 1 d .
C25 C 0.5266(7) 0.6261(6) -0.0532(4) 0.0242(14) Uani 1 1 d .
C26 C 0.4653(7) 0.6173(6) -0.1322(4) 0.0272(15) Uani 1 1 d .
H26A H 0.3662 0.6755 -0.1151 0.041 Uiso 1 1 calc R
H26B H 0.4828 0.5266 -0.1360 0.041 Uiso 1 1 calc R
H26C H 0.5070 0.6441 -0.1967 0.041 Uiso 1 1 calc R
C27 C 0.3031(7) 0.7879(6) 0.0377(5) 0.0279(15) Uani 1 1 d .
H27A H 0.2526 0.7682 0.1024 0.034 Uiso 1 1 calc R
H27B H 0.2701 0.7753 -0.0160 0.034 Uiso 1 1 calc R
C28 C 0.2809(7) 0.9272(7) 0.0358(5) 0.0312(16) Uani 1 1 d .
H28A H 0.3143 0.9530 -0.0328 0.037 Uiso 1 1 calc R
H28B H 0.1821 0.9885 0.0593 0.037 Uiso 1 1 calc R
C29 C 0.3400(7) 1.0460(6) 0.1221(4) 0.0267(15) Uani 1 1 d .
C30 C 0.2497(8) 1.1696(6) 0.0743(5) 0.0382(18) Uani 1 1 d .
H30A H 0.2118 1.1474 0.0295 0.057 Uiso 1 1 calc R
H30B H 0.3038 1.2128 0.0361 0.057 Uiso 1 1 calc R
H30C H 0.1747 1.2290 0.1260 0.057 Uiso 1 1 calc R
C31 C 0.4093(7) 1.0552(7) 0.1928(5) 0.0296(15) Uani 1 1 d .
C32 C 0.3551(8) 1.1749(7) 0.2414(5) 0.0352(17) Uani 1 1 d .
H32A H 0.2746 1.2477 0.2282 0.042 Uiso 1 1 calc R
C33 C 0.4153(8) 1.1892(8) 0.3073(5) 0.0413(19) Uani 1 1 d .
H33A H 0.3756 1.2697 0.3411 0.050 Uiso 1 1 calc R
C34 C 0.5360(8) 1.0831(7) 0.3235(5) 0.0410(19) Uani 1 1 d .
H34A H 0.5801 1.0925 0.3676 0.049 Uiso 1 1 calc R
C35 C 0.5917(8) 0.9665(7) 0.2776(5) 0.0387(18) Uani 1 1 d .
H35A H 0.6746 0.8960 0.2895 0.046 Uiso 1 1 calc R
C36 C 0.5286(7) 0.9482(7) 0.2126(5) 0.0315(16) Uani 1 1 d .

loop_
_atom_site_aniso_label
_atom_site_aniso_U_11
_atom_site_aniso_U_22
_atom_site_aniso_U_33
_atom_site_aniso_U_23
_atom_site_aniso_U_13
_atom_site_aniso_U_12
Fe1 0.0315(5) 0.0335(5) 0.0129(5) -0.0003(4) -0.0123(4) -0.0158(4)
Fe2 0.0347(5) 0.0331(5) 0.0131(5) -0.0002(4) -0.0122(4) -0.0197(4)
O1 0.039(3) 0.039(3) 0.014(2) 0.0035(18) -0.0158(19) -0.023(2)
O2 0.038(3) 0.040(3) 0.028(3) 0.004(2) -0.019(2) -0.021(2)
O3 0.039(3) 0.038(3) 0.016(2) -0.0026(18) -0.013(2) -0.023(2)
O4 0.041(3) 0.042(3) 0.031(3) -0.009(2) -0.014(2) -0.023(2)
O5 0.039(3) 0.036(3) 0.018(2) 0.0002(19) -0.017(2) -0.018(2)
N1 0.031(3) 0.027(3) 0.018(3) -0.003(2) -0.011(2) -0.013(2)
N2 0.034(3) 0.029(3) 0.018(3) -0.002(2) -0.012(2) -0.014(3)
N3 0.035(3) 0.033(3) 0.017(3) 0.003(2) -0.012(2) -0.020(3)
N4 0.038(3) 0.039(3) 0.014(3) 0.005(2) -0.011(2) -0.024(3)
C1 0.029(4) 0.036(4) 0.018(3) -0.006(3) -0.009(3) -0.012(3)
C2 0.037(4) 0.044(4) 0.022(4) -0.006(3) -0.009(3) -0.018(3)
C3 0.048(5) 0.051(5) 0.040(5) -0.010(4) -0.010(4) -0.026(4)
C4 0.040(4) 0.059(5) 0.020(4) -0.001(3) -0.009(3) -0.022(4)
C5 0.029(4) 0.041(4) 0.018(3) -0.002(3) -0.011(3) -0.009(3)
C6 0.025(3) 0.037(4) 0.013(3) -0.003(3) -0.009(3) -0.011(3)
C7 0.025(3) 0.032(4) 0.014(3) -0.003(3) -0.009(3) -0.007(3)
C8 0.036(4) 0.042(4) 0.018(3) 0.000(3) -0.013(3) -0.019(3)
C9 0.039(4) 0.043(4) 0.022(3) -0.002(3) -0.017(3) -0.025(3)
C10 0.035(4) 0.036(4) 0.020(3) -0.002(3) -0.008(3) -0.021(3)
C11 0.038(4) 0.034(4) 0.014(3) 0.000(3) -0.004(3) -0.018(3)
C12 0.043(4) 0.038(4) 0.031(4) -0.011(3) -0.010(3) -0.016(4)
C13 0.031(4) 0.037(4) 0.017(3) 0.001(3) -0.006(3) -0.011(3)
C14 0.040(4) 0.035(4) 0.031(4) 0.001(3) -0.009(3) -0.016(3)
C15 0.039(4) 0.039(4) 0.041(4) 0.007(3) -0.019(4) -0.007(4)
C16 0.040(4) 0.057(5) 0.034(4) 0.005(4) -0.024(4) -0.018(4)
C17 0.036(4) 0.044(4) 0.026(4) 0.003(3) -0.018(3) -0.020(3)
C18 0.029(4) 0.033(4) 0.019(3) 0.002(3) -0.007(3) -0.014(3)
C19 0.035(4) 0.033(4) 0.022(3) 0.003(3) -0.011(3) -0.023(3)
C20 0.050(4) 0.036(4) 0.023(4) 0.003(3) -0.017(3) -0.026(4)
C21 0.046(4) 0.044(4) 0.036(4) 0.004(3) -0.012(4) -0.027(4)
C22 0.051(5) 0.052(5) 0.022(4) -0.005(3) -0.005(3) -0.028(4)
C23 0.048(4) 0.043(4) 0.019(3) 0.004(3) -0.013(3) -0.029(4)
C24 0.041(4) 0.035(4) 0.013(3) 0.003(3) -0.011(3) -0.025(3)
C25 0.038(4) 0.034(4) 0.015(3) 0.003(3) -0.013(3) -0.025(3)
C26 0.041(4) 0.035(4) 0.015(3) 0.001(3) -0.013(3) -0.022(3)
C27 0.033(4) 0.035(4) 0.024(3) 0.002(3) -0.017(3) -0.018(3)
C28 0.037(4) 0.043(4) 0.019(3) 0.003(3) -0.012(3) -0.021(3)
C29 0.035(4) 0.038(4) 0.016(3) 0.003(3) -0.005(3) -0.024(3)
C30 0.055(5) 0.029(4) 0.041(4) 0.009(3) -0.026(4) -0.023(4)
C31 0.039(4) 0.040(4) 0.018(3) -0.001(3) -0.008(3) -0.024(3)
C32 0.046(4) 0.033(4) 0.029(4) -0.001(3) -0.007(3) -0.021(3)
C33 0.058(5) 0.048(5) 0.030(4) -0.011(3) -0.005(4) -0.034(4)
C34 0.059(5) 0.050(5) 0.035(4) -0.007(3) -0.018(4) -0.036(4)
C35 0.051(5) 0.045(4) 0.031(4) -0.004(3) -0.018(3) -0.026(4)
C36 0.046(4) 0.039(4) 0.021(3) -0.003(3) -0.008(3) -0.028(4)

loop_
_atom_type_symbol
_atom_type_description
_atom_type_scat_dispersion_real
_atom_type_scat_dispersion_imag
_atom_type_scat_source
C C 0.0033 0.0016 'International Tables Vol C Tables 4.2.6.8 and 6.1.1.4'
H H 0.0000 0.0000 'International Tables Vol C Tables 4.2.6.8 and 6.1.1.4'
N N 0.0061 0.0033 'International Tables Vol C Tables 4.2.6.8 and 6.1.1.4'
O O 0.0106 0.0060 'International Tables Vol C Tables 4.2.6.8 and 6.1.1.4'
Fe Fe 0.3463 0.8444 'International Tables Vol C Tables 4.2.6.8 and 6.1.1.4'

loop_
_geom_angle_atom_site_label_1
_geom_angle_atom_site_label_2
_geom_angle_atom_site_label_3
_geom_angle
O5 Fe1 O2 112.71(19)
O5 Fe1 O1 109.06(19)
O2 Fe1 O1 92.15(19)
O5 Fe1 N1 104.3(2)
O2 Fe1 N1 141.6(2)
O1 Fe1 N1 85.10(19)
O5 Fe1 N2 103.2(2)
O2 Fe1 N2 84.63(19)
O1 Fe1 N2 146.11(19)
N1 Fe1 N2 77.09(19)
O5 Fe2 O3 108.49(19)
O5 Fe2 O4 113.63(19)
O3 Fe2 O4 92.28(19)
O5 Fe2 N3 104.6(2)
O3 Fe2 N3 84.87(19)
O4 Fe2 N3 140.4(2)
O5 Fe2 N4 102.4(2)
O3 Fe2 N4 147.34(19)
O4 Fe2 N4 84.7(2)
N3 Fe2 N4 77.3(2)
C1 O1 Fe1 131.1(4)
C18 O2 Fe1 128.6(4)
C19 O3 Fe2 131.4(4)
C36 O4 Fe2 127.1(4)
Fe2 O5 Fe1 155.9(3)
C7 N1 C9 123.2(5)
C7 N1 Fe1 131.8(4)
C9 N1 Fe1 105.0(4)
C11 N2 C10 118.9(5)
C11 N2 Fe1 128.8(4)
C10 N2 Fe1 112.2(4)
C25 N3 C27 123.7(5)
C25 N3 Fe2 131.6(4)
C27 N3 Fe2 104.6(4)
C29 N4 C28 118.7(5)
C29 N4 Fe2 128.3(4)
C28 N4 Fe2 112.8(4)
O1 C1 C2 117.9(5)
O1 C1 C6 124.0(6)
C2 C1 C6 118.1(6)
C3 C2 C1 122.1(6)
C2 C3 C4 120.3(7)
C5 C4 C3 119.2(7)
C4 C5 C6 123.2(6)
C5 C6 C1 117.2(6)
C5 C6 C7 120.4(5)
C1 C6 C7 122.4(6)
N1 C7 C6 119.8(5)
N1 C7 C8 121.4(6)
C6 C7 C8 118.8(5)
N1 C9 C10 106.1(5)
N2 C10 C9 108.4(5)
N2 C11 C13 120.5(6)
N2 C11 C12 121.7(6)
C13 C11 C12 117.8(6)
C14 C13 C18 118.4(6)
C14 C13 C11 119.5(6)
C18 C13 C11 122.0(6)
C15 C14 C13 122.4(7)
C14 C15 C16 118.5(7)
C17 C16 C15 121.0(7)
C16 C17 C18 121.1(7)
O2 C18 C17 117.7(6)
O2 C18 C13 123.9(6)
C17 C18 C13 118.4(6)
O3 C19 C20 117.6(6)
O3 C19 C24 123.8(6)
C20 C19 C24 118.6(6)
C21 C20 C19 122.3(6)
C20 C21 C22 119.4(7)
C23 C22 C21 119.2(6)
C22 C23 C24 122.7(6)
C23 C24 C19 117.8(6)
C23 C24 C25 119.3(5)
C19 C24 C25 122.8(5)
N3 C25 C24 120.0(5)
N3 C25 C26 121.3(6)
C24 C25 C26 118.7(5)
N3 C27 C28 106.9(5)
N4 C28 C27 107.7(5)
N4 C29 C31 120.0(6)
N4 C29 C30 120.8(6)
C31 C29 C30 119.2(6)
C36 C31 C32 118.6(6)
C36 C31 C29 122.0(6)
C32 C31 C29 119.3(6)
C33 C32 C31 121.9(7)
C32 C33 C34 118.5(6)
C35 C34 C33 121.2(7)
C34 C35 C36 121.0(7)
O4 C36 C35 117.3(6)
O4 C36 C31 124.1(6)
C35 C36 C31 118.6(6)

loop_
_geom_bond_atom_site_label_1
_geom_bond_atom_site_label_2
_geom_bond_distance
Fe1 O5 1.787(4)
Fe1 O2 1.908(4)
Fe1 O1 1.906(4)
Fe1 N1 2.088(5)
Fe1 N2 2.150(5)
Fe2 O5 1.776(5)
Fe2 O3 1.912(4)
Fe2 O4 1.916(5)
Fe2 N3 2.090(5)
Fe2 N4 2.143(5)
O1 C1 1.320(7)
O2 C18 1.317(8)
O3 C19 1.316(7)
O4 C36 1.322(8)
N1 C7 1.295(8)
N1 C9 1.473(8)
N2 C11 1.276(8)
N2 C10 1.479(8)
N3 C25 1.290(8)
N3 C27 1.470(8)
N4 C29 1.298(8)
N4 C28 1.473(8)
C1 C2 1.408(10)
C1 C6 1.431(8)
C2 C3 1.358(10)
C3 C4 1.403(10)
C4 C5 1.343(10)
C5 C6 1.422(9)
C6 C7 1.469(9)
C7 C8 1.509(8)
C9 C10 1.505(9)
C11 C13 1.483(9)
C11 C12 1.516(9)
C13 C14 1.412(9)
C13 C18 1.410(10)
C14 C15 1.377(10)
C15 C16 1.385(11)
C16 C17 1.379(10)
C17 C18 1.409(9)
C19 C20 1.390(9)
C19 C24 1.427(8)
C20 C21 1.368(10)
C21 C22 1.415(10)
C22 C23 1.358(10)
C23 C24 1.403(9)
C24 C25 1.464(9)
C25 C26 1.509(8)
C27 C28 1.510(9)
C29 C31 1.479(9)
C29 C30 1.504(9)
C31 C36 1.403(10)
C31 C32 1.409(9)
C32 C33 1.369(10)
C33 C34 1.393(11)
C34 C35 1.357(10)
C35 C36 1.407(9)
